data_7225476
loop_
_publ_author_name
'de la Cerda-Pedro, J. E.'
'Arcos-Ramos, R.'
'Maldonado-Dom\'inguez, M.'
'Rojas-Lima, S.'
'Romero-\'Avila, M.'
'Carre\'on-Castro, M. P.'
'Santillan, R.'
'Farf\'an, N.'
'L\'opez-Ruiz, H.'

_publ_section_title
;
 Engineering organic semiconducting solids. Multicomponent access to
 crystalline 3-(4-aryl-1,2,3-triazolyl)coumarins
;
_journal_issue 29
_journal_name_full CrystEngComm
_journal_page_first 5562
_journal_paper_doi 10.1039/C6CE01041E
_journal_volume 18
_journal_year 2016
_chemical_formula_moiety 'C18 H12 Cl N3 O3'
_chemical_formula_sum 'C18 H12 Cl N3 O3'
_chemical_formula_weight 353.77
_chemical_melting_point 521
_chemical_name_common 5j
_chemical_name_systematic '3-(4-(4-chlorophenyl)-1H-1,2,3-triazol-1-yl)-6-methoxy-2H-chromen-2-one '
_space_group_crystal_system triclinic
_space_group_IT_number 2
_space_group_name_Hall '-P 1'
_space_group_name_H-M_alt 'P -1'
_symmetry_Int_Tables_number 2
_symmetry_space_group_name_Hall '-P 1'
_symmetry_space_group_name_H-M 'P -1'
_audit_creation_date 2015-10-09
_audit_creation_method
;
Olex2 1.2
(compiled 2014.09.19 svn.r3010 for OlexSys, GUI svn.r4874)
;
_audit_update_record
;
2016-02-24 deposited with the CCDC.
2016-06-03 downloaded from the CCDC.
;
_cell_angle_alpha 78.784(4)
_cell_angle_beta 83.537(4)
_cell_angle_gamma 83.826(5)
_cell_formula_units_Z 2
_cell_length_a 5.8823(4)
_cell_length_b 7.5418(4)
_cell_length_c 18.0542(8)
_cell_measurement_reflns_used 6665
_cell_measurement_temperature 293(2)
_cell_measurement_theta_max 76.0410
_cell_measurement_theta_min 4.9930
_cell_volume 777.63(8)
_computing_cell_refinement
;
CrysAlisPro, Agilent Technologies,
Version 1.171.36.24 (release 03-12-2012 CrysAlis171 .NET)
(compiled Dec  3 2012,18:21:49)
;
_computing_data_collection
;
CrysAlisPro, Agilent Technologies,
Version 1.171.36.24 (release 03-12-2012 CrysAlis171 .NET)
(compiled Dec  3 2012,18:21:49)
;
_computing_data_reduction
;
CrysAlisPro, Agilent Technologies,
Version 1.171.36.24 (release 03-12-2012 CrysAlis171 .NET)
(compiled Dec  3 2012,18:21:49)
;
_computing_molecular_graphics 'Olex2 (Dolomanov et al., 2009)'
_computing_publication_material 'Olex2 (Dolomanov et al., 2009)'
_computing_structure_refinement 'olex2.refine (Bourhis et al., 2013)'
_diffrn_ambient_temperature 293(2)
_diffrn_detector_area_resol_mean 10.3659
_diffrn_measured_fraction_theta_full 0.9984
_diffrn_measured_fraction_theta_max 0.9984
_diffrn_measurement_details
;
  1 omega  -49.00   35.00   1.0000    1.8900
omega____ theta____ kappa____ phi______ frames
    -      -40.6754   37.0000   60.0000 84

  2 omega -115.00  -12.00   1.0000    1.8900
omega____ theta____ kappa____ phi______ frames
    -      -40.6754  -57.0000  -90.0000 103

  3 omega  -47.00   34.00   1.0000    1.8900
omega____ theta____ kappa____ phi______ frames
    -      -40.6754   37.0000 -180.0000 81

  4 omega   61.00  122.00   1.0000    1.8900
omega____ theta____ kappa____ phi______ frames
    -       40.6754  178.0000  -30.0000 61

  5 omega   67.00  100.00   1.0000    1.8900
omega____ theta____ kappa____ phi______ frames
    -       40.6754  178.0000 -150.0000 33

  6 omega   86.00  131.00   1.0000    1.8900
omega____ theta____ kappa____ phi______ frames
    -       40.6754  178.0000 -180.0000 45

  7 omega   37.00   76.00   1.0000    7.5700
omega____ theta____ kappa____ phi______ frames
    -      115.0000  -30.0000 -150.0000 39

  8 omega   57.00   88.00   1.0000    7.5700
omega____ theta____ kappa____ phi______ frames
    -      115.0000 -111.0000  150.0000 31

  9 omega  144.00  173.00   1.0000    7.5700
omega____ theta____ kappa____ phi______ frames
    -      115.0000  111.0000    0.0000 29

 10 omega  135.00  172.00   1.0000    7.5700
omega____ theta____ kappa____ phi______ frames
    -      115.0000  110.0000  -67.0000 37

 11 omega   38.00   90.00   1.0000    7.5700
omega____ theta____ kappa____ phi______ frames
    -      115.0000  -30.0000  150.0000 52

 12 omega   90.00  116.00   1.0000    7.5700
omega____ theta____ kappa____ phi______ frames
    -      115.0000 -111.0000  150.0000 26

 13 omega   37.00   64.00   1.0000    7.5700
omega____ theta____ kappa____ phi______ frames
    -      115.0000 -111.0000   30.0000 27

 14 omega   85.00  113.00   1.0000    7.5700
omega____ theta____ kappa____ phi______ frames
    -      115.0000 -111.0000   30.0000 28

 15 omega   91.00  164.00   1.0000    7.5700
omega____ theta____ kappa____ phi______ frames
    -      115.0000   30.0000   60.0000 73

 16 omega   88.00  178.00   1.0000    7.5700
omega____ theta____ kappa____ phi______ frames
    -      115.0000   45.0000  -30.0000 90

 17 omega   38.00   87.00   1.0000    7.5700
omega____ theta____ kappa____ phi______ frames
    -      115.0000  -30.0000   30.0000 49

 18 omega  132.00  169.00   1.0000    7.5700
omega____ theta____ kappa____ phi______ frames
    -      115.0000   45.0000 -180.0000 37

 19 omega   56.00  102.00   1.0000    7.5700
omega____ theta____ kappa____ phi______ frames
    -      115.0000  -94.0000 -150.0000 46

 20 omega  107.00  164.00   1.0000    7.5700
omega____ theta____ kappa____ phi______ frames
    -      115.0000  111.0000 -180.0000 57

 21 omega   57.00  114.00   1.0000    7.5700
omega____ theta____ kappa____ phi______ frames
    -      115.0000 -111.0000  -60.0000 57

 22 omega  109.00  161.00   1.0000    7.5700
omega____ theta____ kappa____ phi______ frames
    -      115.0000  111.0000   60.0000 52

 23 omega  101.00  150.00   1.0000    7.5700
omega____ theta____ kappa____ phi______ frames
    -      115.0000  178.0000 -180.0000 49

 24 omega   61.00   88.00   1.0000    7.5700
omega____ theta____ kappa____ phi______ frames
    -      115.0000  -77.0000  -60.0000 27

 25 omega  115.00  144.00   1.0000    7.5700
omega____ theta____ kappa____ phi______ frames
    -      115.0000  -77.0000  -60.0000 29

 26 omega  110.00  164.00   1.0000    7.5700
omega____ theta____ kappa____ phi______ frames
    -      115.0000  111.0000  -90.0000 54

 27 omega   64.00  143.00   1.0000    7.5700
omega____ theta____ kappa____ phi______ frames
    -      115.0000  -61.0000  -90.0000 79

 28 omega -115.00  -11.00   1.0000    1.8900
omega____ theta____ kappa____ phi______ frames
    -      -40.6754  -57.0000  150.0000 104

 29 omega -119.00   -7.00   1.0000    1.8900
omega____ theta____ kappa____ phi______ frames
    -      -40.6754  -77.0000  -90.0000 112

 30 omega  -70.00   33.00   1.0000    1.8900
omega____ theta____ kappa____ phi______ frames
    -      -40.6754   57.0000 -150.0000 103

 31 omega -117.00  -14.00   1.0000    1.8900
omega____ theta____ kappa____ phi______ frames
    -      -40.6754  -37.0000  -30.0000 103

 32 omega  -49.00   35.00   1.0000    1.8900
omega____ theta____ kappa____ phi______ frames
    -      -40.6754   37.0000  -30.0000 84

 33 omega -119.00   -7.00   1.0000    1.8900
omega____ theta____ kappa____ phi______ frames
    -      -40.6754  -77.0000   90.0000 112

 34 omega   53.00  129.00   1.0000    1.8900
omega____ theta____ kappa____ phi______ frames
    -       40.6754 -178.0000   60.0000 76

 35 omega   81.00  178.00   1.0000    7.5700
omega____ theta____ kappa____ phi______ frames
    -      115.0000   77.0000  150.0000 97

 36 omega   85.00  178.00   1.0000    7.5700
omega____ theta____ kappa____ phi______ frames
    -      115.0000   61.0000  -60.0000 93

 37 omega   87.00  178.00   1.0000    7.5700
omega____ theta____ kappa____ phi______ frames
    -      115.0000   45.0000 -150.0000 91

 38 omega   84.00  178.00   1.0000    7.5700
omega____ theta____ kappa____ phi______ frames
    -      115.0000   30.0000   30.0000 94

 39 omega   81.00  178.00   1.0000    7.5700
omega____ theta____ kappa____ phi______ frames
    -      115.0000   77.0000 -150.0000 97

 40 omega   85.00  178.00   1.0000    7.5700
omega____ theta____ kappa____ phi______ frames
    -      115.0000   61.0000   90.0000 93

 41 omega   37.00  116.00   1.0000    7.5700
omega____ theta____ kappa____ phi______ frames
    -      115.0000 -111.0000    0.0000 79

 42 omega   85.00  178.00   1.0000    7.5700
omega____ theta____ kappa____ phi______ frames
    -      115.0000   61.0000  -90.0000 93

 43 omega   84.00  178.00   1.0000    7.5700
omega____ theta____ kappa____ phi______ frames
    -      115.0000   30.0000  -90.0000 94

 44 omega   31.00  109.00   1.0000    7.5700
omega____ theta____ kappa____ phi______ frames
    -      115.0000  -94.0000 -150.0000 78

 45 omega   85.00  178.00   1.0000    7.5700
omega____ theta____ kappa____ phi______ frames
    -      115.0000   61.0000  -30.0000 93

 46 omega   85.00  178.00   1.0000    7.5700
omega____ theta____ kappa____ phi______ frames
    -      115.0000   61.0000   60.0000 93

 47 omega   81.00  178.00   1.0000    7.5700
omega____ theta____ kappa____ phi______ frames
    -      115.0000   77.0000    0.0000 97

 48 omega   84.00  178.00   1.0000    7.5700
omega____ theta____ kappa____ phi______ frames
    -      115.0000   30.0000  150.0000 94

 49 omega -119.00   -7.00   1.0000    1.8900
omega____ theta____ kappa____ phi______ frames
    -      -40.6754  -77.0000  120.0000 112

 50 omega -119.00   -7.00   1.0000    1.8900
omega____ theta____ kappa____ phi______ frames
    -      -40.6754  -77.0000    0.0000 112

 51 omega -119.00   -7.00   1.0000    1.8900
omega____ theta____ kappa____ phi______ frames
    -      -40.6754  -77.0000  150.0000 112

 52 omega -117.00  -14.00   1.0000    1.8900
omega____ theta____ kappa____ phi______ frames
    -      -40.6754  -37.0000   30.0000 103

 53 omega -119.00   -7.00   1.0000    1.8900
omega____ theta____ kappa____ phi______ frames
    -      -40.6754  -77.0000   30.0000 112

 54 omega    7.00  119.00   1.0000    1.8900
omega____ theta____ kappa____ phi______ frames
    -       40.6754   77.0000  -90.0000 112

 55 omega   57.00  131.00   1.0000    1.8900
omega____ theta____ kappa____ phi______ frames
    -       40.6754  178.0000 -180.0000 74

 56 omega   81.00  144.00   1.0000    7.5700
omega____ theta____ kappa____ phi______ frames
    -      115.0000   77.0000 -120.0000 63

 57 omega   85.00  178.00   1.0000    7.5700
omega____ theta____ kappa____ phi______ frames
    -      115.0000   61.0000 -180.0000 93

 58 omega   81.00  178.00   1.0000    7.5700
omega____ theta____ kappa____ phi______ frames
    -      115.0000   77.0000   60.0000 97

 59 omega   81.00  178.00   1.0000    7.5700
omega____ theta____ kappa____ phi______ frames
    -      115.0000   77.0000   30.0000 97

 60 omega   87.00  178.00   1.0000    7.5700
omega____ theta____ kappa____ phi______ frames
    -      115.0000   45.0000  150.0000 91

 61 omega   31.00  109.00   1.0000    7.5700
omega____ theta____ kappa____ phi______ frames
    -      115.0000  -94.0000   60.0000 78
;
_diffrn_measurement_device_type 'Xcalibur, Atlas, Gemini'
_diffrn_measurement_method '\w scans'
_diffrn_orient_matrix_UB_11 0.2285328000
_diffrn_orient_matrix_UB_12 -0.0294380000
_diffrn_orient_matrix_UB_13 0.0366547000
_diffrn_orient_matrix_UB_21 -0.1312877000
_diffrn_orient_matrix_UB_22 0.0224342000
_diffrn_orient_matrix_UB_23 0.0768760000
_diffrn_orient_matrix_UB_31 -0.0233878000
_diffrn_orient_matrix_UB_32 -0.2057542000
_diffrn_orient_matrix_UB_33 0.0195297000
_diffrn_radiation_monochromator graphite
_diffrn_radiation_type 'Cu K\a'
_diffrn_radiation_wavelength 1.54184
_diffrn_reflns_av_R_equivalents 0.0268
_diffrn_reflns_av_unetI/netI 0.0145
_diffrn_reflns_limit_h_max 7
_diffrn_reflns_limit_h_min -7
_diffrn_reflns_limit_k_max 8
_diffrn_reflns_limit_k_min -9
_diffrn_reflns_limit_l_max 22
_diffrn_reflns_limit_l_min -22
_diffrn_reflns_number 19292
_diffrn_reflns_theta_full 74.4970
_diffrn_reflns_theta_max 74.50
_diffrn_reflns_theta_min 5.02
_diffrn_source 'Enhance (Cu) X-ray Source'
_exptl_absorpt_coefficient_mu 2.391
_exptl_absorpt_correction_T_max 0.874
_exptl_absorpt_correction_T_min 0.696
_exptl_absorpt_correction_type analytical
_exptl_absorpt_process_details
;
CrysAlisPro, Agilent Technologies,
Version 1.171.36.24 (release 03-12-2012 CrysAlis171 .NET)
(compiled Dec  3 2012,18:21:49)
Analytical numeric absorption correction using a multifaceted crystal
            model based on expressions derived by R.C. Clark & J.S. Reid.
(Clark, R. C. & Reid, J. S. (1995). Acta Cryst. A51, 887-897)
;
_exptl_crystal_colour brown
_exptl_crystal_density_diffrn 1.5107
_exptl_crystal_description prism
_exptl_crystal_F_000 365.8788
_exptl_crystal_recrystallization_method 'Re-crystallisation from solvent: Ethyl Acetate'
_exptl_crystal_size_max 0.4171
_exptl_crystal_size_mid 0.3177
_exptl_crystal_size_min 0.1315
_refine_diff_density_max 0.2428
_refine_diff_density_min -0.3143
_refine_diff_density_rms 0.0427
_refine_ls_d_res_high 0.8000
_refine_ls_d_res_low 8.8155
_refine_ls_goodness_of_fit_ref 1.0481
_refine_ls_hydrogen_treatment mixed
_refine_ls_matrix_type full
_refine_ls_number_constraints 22
_refine_ls_number_parameters 226
_refine_ls_number_reflns 3194
_refine_ls_number_restraints 0
_refine_ls_restrained_S_all 1.0481
_refine_ls_R_factor_all 0.0480
_refine_ls_R_factor_gt 0.0401
_refine_ls_shift/su_max 0.0001
_refine_ls_shift/su_mean 0.0000
_refine_ls_structure_factor_coef Fsqd
_refine_ls_weighting_details 'w=1/[\s^2^(Fo^2^)+(0.0587P)^2^+0.2177P] where P=(Fo^2^+2Fc^2^)/3'
_refine_ls_weighting_scheme calc
_refine_ls_wR_factor_gt 0.1097
_refine_ls_wR_factor_ref 0.1187
_reflns_Friedel_coverage 0.0
_reflns_limit_h_max 7
_reflns_limit_h_min -7
_reflns_limit_k_max 9
_reflns_limit_k_min -9
_reflns_limit_l_max 22
_reflns_limit_l_min 0
_reflns_number_gt 2694
_reflns_number_total 3194
_reflns_threshold_expression I>=2u(I)
_cod_data_source_file c6ce01041e2.cif
_cod_data_source_block 5j
_cod_depositor_comments 'Adding full bibliography for 7225471--7225478.cif.'
_cod_original_cell_volume 777.63(7)
_cod_database_code 7225476

loop_
_space_group_symop_id
_space_group_symop_operation_xyz
1 x,y,z
2 -x,-y,-z

loop_
_atom_site_label
_atom_site_type_symbol
_atom_site_fract_x
_atom_site_fract_y
_atom_site_fract_z
_atom_site_U_iso_or_equiv
_atom_site_adp_type
_atom_site_occupancy
_atom_site_refinement_flags_posn
C2 C 0.7816(3) -0.2722(2) 0.60541(10) 0.0463(4) Uani 1.000000 .
C3 C 1.0088(3) -0.3241(2) 0.56897(9) 0.0420(3) Uani 1.000000 .
C4 C 1.1721(3) -0.4244(2) 0.60888(9) 0.0439(4) Uani 1.000000 .
H4 H 1.3146(3) -0.4546(2) 0.58443(9) 0.0527(4) Uiso 1.000000 R
C5 C 1.2896(3) -0.5881(2) 0.73434(10) 0.0481(4) Uani 1.000000 .
H5 H 1.4349(3) -0.6216(2) 0.71257(10) 0.0577(5) Uiso 1.000000 R
C6 C 1.2341(3) -0.6404(2) 0.81148(10) 0.0492(4) Uani 1.000000 .
C7 C 1.0149(3) -0.5944(3) 0.84410(10) 0.0533(4) Uani 1.000000 .
H7 H 0.9779(3) -0.6313(3) 0.89588(10) 0.0640(5) Uiso 1.000000 R
C8 C 0.8524(3) -0.4940(3) 0.79976(10) 0.0532(4) Uani 1.000000 .
H8 H 0.7057(3) -0.4638(3) 0.82128(10) 0.0639(5) Uiso 1.000000 R
C9 C 0.9155(3) -0.1519(2) 0.43949(9) 0.0468(4) Uani 1.000000 .
H9 H 0.7709(3) -0.0940(2) 0.44986(9) 0.0561(4) Uiso 1.000000 R
C10 C 1.0418(3) -0.1432(2) 0.37076(9) 0.0441(4) Uani 1.000000 .
C11 C 0.9845(3) -0.0442(2) 0.29565(9) 0.0428(3) Uani 1.000000 .
C12 C 1.1465(3) -0.0383(3) 0.23290(10) 0.0533(4) Uani 1.000000 .
H12 H 1.2930(3) -0.0960(3) 0.23872(10) 0.0639(5) Uiso 1.000000 R
C13 C 1.0919(4) 0.0525(3) 0.16194(11) 0.0611(5) Uani 1.000000 .
H13 H 1.2001(4) 0.0554(3) 0.12009(11) 0.0734(6) Uiso 1.000000 R
C14 C 0.8748(3) 0.1382(3) 0.15435(10) 0.0539(4) Uani 1.000000 .
C15 C 0.7125(3) 0.1352(3) 0.21525(11) 0.0566(4) Uani 1.000000 .
H15 H 0.5667(3) 0.1939(3) 0.20902(11) 0.0679(5) Uiso 1.000000 R
C16 C 0.7673(3) 0.0445(3) 0.28581(10) 0.0533(4) Uani 1.000000 .
H16 H 0.6578(3) 0.0425(3) 0.32727(10) 0.0640(5) Uiso 1.000000 R
C17 C 1.3649(4) -0.7789(3) 0.93126(12) 0.0754(6) Uani 1.000000 .
H17a H 1.246(2) -0.860(2) 0.94555(12) 0.1131(10) Uiso 1.000000 GR
H17b H 1.5035(10) -0.835(2) 0.95235(13) 0.1131(10) Uiso 1.000000 GR
H17c H 1.318(3) -0.6688(5) 0.95017(14) 0.1131(10) Uiso 1.000000 GR
C18 C 1.1274(3) -0.4853(2) 0.68923(9) 0.0426(3) Uani 1.000000 .
C19 C 0.9105(3) -0.4393(2) 0.72331(9) 0.0450(4) Uani 1.000000 .
N1 N 1.0473(2) -0.26343(18) 0.48924(8) 0.0438(3) Uani 1.000000 .
N2 N 1.2466(3) -0.3233(2) 0.45219(8) 0.0563(4) Uani 1.000000 .
N3 N 1.2420(3) -0.2502(2) 0.38084(8) 0.0555(4) Uani 1.000000 .
O1 O 0.74525(19) -0.33530(17) 0.68129(7) 0.0504(3) Uani 1.000000 .
O2 O 0.6266(2) -0.1805(2) 0.57467(7) 0.0629(4) Uani 1.000000 .
O3 O 1.4045(2) -0.7388(2) 0.85156(7) 0.0648(4) Uani 1.000000 .
Cl1 Cl 0.80316(12) 0.25359(8) 0.06504(3) 0.0811(2) Uani 1.000000 .

loop_
_atom_site_aniso_label
_atom_site_aniso_U_11
_atom_site_aniso_U_22
_atom_site_aniso_U_33
_atom_site_aniso_U_12
_atom_site_aniso_U_13
_atom_site_aniso_U_23
C2 0.0415(8) 0.0508(9) 0.0462(8) -0.0003(7) -0.0032(6) -0.0110(7)
C3 0.0391(8) 0.0445(8) 0.0431(8) -0.0023(6) -0.0018(6) -0.0115(6)
C4 0.0360(7) 0.0495(9) 0.0458(8) -0.0008(6) 0.0003(6) -0.0116(7)
C5 0.0392(8) 0.0533(10) 0.0502(9) 0.0005(7) -0.0014(7) -0.0093(7)
C6 0.0476(9) 0.0489(9) 0.0500(9) -0.0016(7) -0.0081(7) -0.0062(7)
C7 0.0550(10) 0.0580(10) 0.0428(8) -0.0012(8) 0.0007(7) -0.0042(7)
C8 0.0447(9) 0.0599(10) 0.0508(9) 0.0019(8) 0.0043(7) -0.0084(8)
C9 0.0430(8) 0.0489(9) 0.0464(8) 0.0050(7) -0.0029(6) -0.0095(7)
C10 0.0422(8) 0.0433(8) 0.0467(8) -0.0009(6) -0.0028(6) -0.0107(7)
C11 0.0421(8) 0.0414(8) 0.0442(8) -0.0003(6) -0.0009(6) -0.0095(6)
C12 0.0446(9) 0.0582(10) 0.0515(9) 0.0063(8) 0.0007(7) -0.0055(8)
C13 0.0615(11) 0.0678(12) 0.0473(9) 0.0052(9) 0.0064(8) -0.0064(8)
C14 0.0640(11) 0.0501(10) 0.0464(9) 0.0005(8) -0.0095(8) -0.0062(7)
C15 0.0487(9) 0.0582(11) 0.0598(10) 0.0092(8) -0.0088(8) -0.0089(8)
C16 0.0462(9) 0.0583(10) 0.0517(9) 0.0061(8) 0.0004(7) -0.0095(8)
C17 0.0863(15) 0.0795(15) 0.0533(11) 0.0175(12) -0.0181(10) -0.0015(10)
C18 0.0390(8) 0.0434(8) 0.0457(8) -0.0026(6) -0.0028(6) -0.0104(6)
C19 0.0411(8) 0.0460(9) 0.0472(8) -0.0005(7) -0.0027(6) -0.0099(7)
N1 0.0397(7) 0.0471(7) 0.0436(7) 0.0018(6) -0.0026(5) -0.0104(6)
N2 0.0461(8) 0.0719(10) 0.0455(7) 0.0106(7) -0.0006(6) -0.0084(7)
N3 0.0465(8) 0.0680(10) 0.0464(8) 0.0104(7) -0.0006(6) -0.0074(7)
O1 0.0396(6) 0.0604(7) 0.0469(6) 0.0061(5) 0.0012(5) -0.0080(5)
O2 0.0453(7) 0.0836(9) 0.0522(7) 0.0162(6) -0.0027(5) -0.0071(6)
O3 0.0537(7) 0.0810(9) 0.0523(7) 0.0093(6) -0.0092(6) -0.0003(6)
Cl1 0.1030(5) 0.0830(4) 0.0520(3) 0.0088(3) -0.0213(3) -0.0006(2)

loop_
_atom_type_symbol
_atom_type_scat_dispersion_real
_atom_type_scat_dispersion_imag
_atom_type_scat_Cromer_Mann_a1
_atom_type_scat_Cromer_Mann_a2
_atom_type_scat_Cromer_Mann_a3
_atom_type_scat_Cromer_Mann_a4
_atom_type_scat_Cromer_Mann_b1
_atom_type_scat_Cromer_Mann_b2
_atom_type_scat_Cromer_Mann_b3
_atom_type_scat_Cromer_Mann_b4
_atom_type_scat_Cromer_Mann_c
_atom_type_scat_source
_atom_type_scat_dispersion_source
H 0.00000 0.00000 0.49300 0.32291 0.14019 0.04081 10.51090 26.12570 3.14236 57.79970 0.0030380000826 'International Tables Volume C Table 6.1.1.4 (pp. 500-502)' 'Henke, Gullikson and Davis, At. Data and Nucl. Data Tables, 1993, 54, 2'
C 0.01920 0.00962 2.31000 1.02000 1.58860 0.86500 20.84390 10.20750 0.56870 51.65120 0.215599998832 'International Tables Volume C Table 6.1.1.4 (pp. 500-502)' 'Henke, Gullikson and Davis, At. Data and Nucl. Data Tables, 1993, 54, 2'
Cl 0.36843 0.69943 11.46040 7.19640 6.25560 1.64550 0.01040 1.16620 18.51940 47.77840 -9.55739974976 'International Tables Volume C Table 6.1.1.4 (pp. 500-502)' 'Henke, Gullikson and Davis, At. Data and Nucl. Data Tables, 1993, 54, 2'
O 0.05239 0.03377 3.04850 2.28680 1.54630 0.86700 13.27710 5.70110 0.32390 32.90890 0.250800013542 'International Tables Volume C Table 6.1.1.4 (pp. 500-502)' 'Henke, Gullikson and Davis, At. Data and Nucl. Data Tables, 1993, 54, 2'
N 0.03256 0.01839 12.21260 3.13220 2.01250 1.16630 0.00570 9.89330 28.99750 0.58260 -11.5290002823 'International Tables Volume C Table 6.1.1.4 (pp. 500-502)' 'Henke, Gullikson and Davis, At. Data and Nucl. Data Tables, 1993, 54, 2'

loop_
_exptl_crystal_face_index_h
_exptl_crystal_face_index_k
_exptl_crystal_face_index_l
_exptl_crystal_face_perp_dist
4 0 4 0.1519
3.9941 -0.0268 4.0251 1.0611
-0.2155 -0.0093 -3 2
-1 0.1970 -2.9925 2.0146
-1.0018 -0.7799 0.3611 -0.3641
4 0 -3 0.1429
4.0024 0.0032 -2.9699 0.8057
-0.7537 -0.1523 -4 -1
3 0.1418 -4.0051 -1.0047
2.9606 -0.7772 0.7309 0.3582
-3 2 6 0.1762
-3.0008 1.9845 5.9933 -0.5245
0.8992 -0.2211 -3 0
6 0.1247 -3.0062 -0.0185
5.9748 -0.4675 0.8536 0.1908
-1 1 11 0.0822
-1.0100 0.9567 10.9944 0.1440
0.9993 0.0415 0 -5
-6 0.1685 -0.0066 -4.9819
-6.0421 -0.0763 -0.5754 0.9072
-1 0 -11 0.0993
-0.9867 0.0496 -10.9992 -0.6301
-0.7149 -0.2019 1 0
11 0.0964 0.9867 -0.0496
10.9992 0.6301 0.7149 0.2019
-3 0 -8 0.1441
-2.9897 0.0416 -8.0153 -0.9783
-0.2227 -0.0952 4 0
1 0.1480 3.9977 -0.0139
1.0273 0.9517 -0.4462 -0.0706
3 -1 -6 0.1402
3.0035 -0.9830 -5.9840 0.4960
-0.8764 0.0151 1 0
-11 0.0841 1.0127 0.0448
-10.9852 -0.1725 -0.9765 -0.2474
0 -5 -5 0.1744
-0.0077 -4.9861 -5.0428 -0.0398
-0.4985 0.9276 1 5
0 0.1870 1.0134 5.0052
0.0533 0.0862 -0.0167 -1.0525
0 0 -11 0.0680
0.0130 0.0472 -10.9922 -0.4013
-0.8457 -0.2247 0 0
-12 0.0672 0.0142 0.0515
-11.9915 -0.4378 -0.9226 -0.2451
0 0 11 0.0642
-0.0130 -0.0472 10.9922 0.4013
0.8457 0.2247 2 0
10 0.1223 1.9876 -0.0477
10.0069 0.8224 0.5073 0.1588

loop_
_geom_angle_atom_site_label_1
_geom_angle_atom_site_label_2
_geom_angle_atom_site_label_3
_geom_angle
O1 C2 C3 116.13(14)
O2 C2 C3 126.38(16)
O2 C2 O1 117.49(15)
C4 C3 C2 121.66(15)
N1 C3 C2 116.82(14)
N1 C3 C4 121.52(14)
C18 C4 C3 120.27(14)
C18 C5 C6 119.94(15)
C7 C6 C5 120.26(16)
O3 C6 C5 116.04(15)
O3 C6 C7 123.70(16)
C8 C7 C6 120.20(16)
C19 C8 C7 119.17(16)
N1 C9 C10 104.83(14)
C11 C10 C9 129.35(15)
N3 C10 C9 108.40(15)
N3 C10 C11 122.23(14)
C12 C11 C10 120.64(15)
C16 C11 C10 120.68(15)
C16 C11 C12 118.68(16)
C13 C12 C11 120.75(17)
C14 C13 C12 118.92(18)
C15 C14 C13 121.51(17)
Cl1 C14 C13 119.47(15)
Cl1 C14 C15 119.02(15)
C16 C15 C14 119.42(17)
C15 C16 C11 120.73(16)
C5 C18 C4 123.36(15)
C19 C18 C4 117.96(15)
C19 C18 C5 118.68(15)
C18 C19 C8 121.73(16)
O1 C19 C8 117.41(14)
O1 C19 C18 120.86(14)
C9 N1 C3 131.24(13)
N2 N1 C3 118.63(13)
N2 N1 C9 110.12(13)
N3 N2 N1 107.28(13)
N2 N3 C10 109.37(14)
C19 O1 C2 123.10(13)
C17 O3 C6 118.18(16)

loop_
_geom_bond_atom_site_label_1
_geom_bond_atom_site_label_2
_geom_bond_distance
C2 C3 1.471(2)
C2 O1 1.361(2)
C2 O2 1.203(2)
C3 C4 1.342(2)
C3 N1 1.423(2)
C4 C18 1.437(2)
C5 C6 1.383(2)
C5 C18 1.395(2)
C6 C7 1.394(2)
C6 O3 1.369(2)
C7 C8 1.381(2)
C8 C19 1.376(2)
C9 C10 1.366(2)
C9 N1 1.356(2)
C10 C11 1.471(2)
C10 N3 1.363(2)
C11 C12 1.393(2)
C11 C16 1.390(2)
C12 C13 1.385(3)
C13 C14 1.377(3)
C14 C15 1.371(3)
C14 Cl1 1.7502(18)
C15 C16 1.379(3)
C17 O3 1.410(2)
C18 C19 1.392(2)
C19 O1 1.381(2)
N1 N2 1.3610(19)
N2 N3 1.301(2)
